data_4510106
loop_
_publ_author_name
'Mukherjee, Arijit'
'Desiraju, Gautam R.'

_publ_section_title
;
 Combinatorial Exploration of the Structural Landscape of Acid--Pyridine
 Cocrystals
;
_journal_issue 3
_journal_name_full 'Crystal Growth &amp; Design'
_journal_page_first 1375
_journal_paper_doi 10.1021/cg401851z
_journal_volume 14
_journal_year 2014
_chemical_formula_sum 'C13 H18 N2 O4'
_chemical_formula_weight 266.29
_chemical_name_systematic
;
 ?
;
_space_group_IT_number 2
_symmetry_cell_setting triclinic
_symmetry_space_group_name_Hall '-P 1'
_symmetry_space_group_name_H-M 'P -1'
_atom_sites_solution_hydrogens geom
_atom_sites_solution_primary direct
_atom_sites_solution_secondary difmap
_audit_creation_method SHELXL-97
_cell_angle_alpha 108.53
_cell_angle_beta 105.05
_cell_angle_gamma 103.40
_cell_formula_units_Z 2
_cell_length_a 8.968
_cell_length_b 9.451
_cell_length_c 9.637
_cell_measurement_reflns_used 1972
_cell_measurement_temperature 150(2)
_cell_measurement_theta_max 27.5
_cell_measurement_theta_min 2.8
_cell_volume 702.458
_computing_cell_refinement
;
CrystalClear-SM Expert 2.0 rc14 (Rigaku, 2009)
;
_computing_data_collection
;
CrystalClear-SM Expert 2.0 rc14 (Rigaku, 2009)
;
_computing_data_reduction
;
CrystalClear-SM Expert 2.0 rc14 (Rigaku, 2009)
;
_computing_structure_refinement 'SHELXL-97 (Sheldrick, 2008)'
_computing_structure_solution 'SHELXL-97 (Sheldrick, 2008)'
_diffrn_ambient_temperature 150(2)
_diffrn_detector CCD
_diffrn_detector_area_resol_mean 13.6612
_diffrn_measured_fraction_theta_full 0.996
_diffrn_measured_fraction_theta_max 0.996
_diffrn_measurement_device
;
XtaLABmini: Fixed Chi 2 circle
;
_diffrn_measurement_device_type
;
Rigaku Mercury375R (2x2 bin mode)
;
_diffrn_measurement_specimen_support Fiber
_diffrn_radiation_monochromator 'Graphite Monochromator'
_diffrn_radiation_source 'fine-focus sealed tube'
_diffrn_radiation_type MoK\a
_diffrn_radiation_wavelength 0.71073
_diffrn_reflns_av_R_equivalents 0.0260
_diffrn_reflns_av_sigmaI/netI 0.0306
_diffrn_reflns_limit_h_max 11
_diffrn_reflns_limit_h_min -11
_diffrn_reflns_limit_k_max 12
_diffrn_reflns_limit_k_min -12
_diffrn_reflns_limit_l_max 12
_diffrn_reflns_limit_l_min -12
_diffrn_reflns_number 7452
_diffrn_reflns_theta_full 27.48
_diffrn_reflns_theta_max 27.48
_diffrn_reflns_theta_min 3.61
_exptl_absorpt_coefficient_mu 0.094
_exptl_absorpt_correction_T_max 1.000
_exptl_absorpt_correction_T_min 0.867
_exptl_absorpt_correction_type multi-scan
_exptl_absorpt_process_details 'Jacobson, R. (1998) Private communication'
_exptl_crystal_density_diffrn 1.259
_exptl_crystal_density_method 'not measured'
_exptl_crystal_F_000 284
_exptl_crystal_size_max 0.5
_exptl_crystal_size_mid 0.2
_exptl_crystal_size_min 0.2
_refine_diff_density_max 1.187
_refine_diff_density_min -0.208
_refine_diff_density_rms 0.057
_refine_ls_extinction_method none
_refine_ls_goodness_of_fit_ref 1.032
_refine_ls_hydrogen_treatment mixed
_refine_ls_matrix_type full
_refine_ls_number_parameters 177
_refine_ls_number_reflns 3219
_refine_ls_number_restraints 0
_refine_ls_restrained_S_all 1.032
_refine_ls_R_factor_all 0.0677
_refine_ls_R_factor_gt 0.0541
_refine_ls_shift/su_max 0.000
_refine_ls_shift/su_mean 0.000
_refine_ls_structure_factor_coef Fsqd
_refine_ls_weighting_details 'calc w=1/[\s^2^(Fo^2^)+(0.0826P)^2^+0.2926P] where P=(Fo^2^+2Fc^2^)/3'
_refine_ls_weighting_scheme calc
_refine_ls_wR_factor_gt 0.1468
_refine_ls_wR_factor_ref 0.1566
_reflns_number_gt 2550
_reflns_number_total 3219
_reflns_threshold_expression >2\s(I)
_cod_data_source_file cg401851z_si_002.cif
_cod_data_source_block 28
_cod_depositor_comments
;
The following automatic conversions were performed:

'_exptl_absorpt_correction_type' value 'Multi-scan' changed to
'multi-scan' according to
/usr/data/users/saulius/crontab/automatic-downloads/current/ACS/lib/dictionaries/cif_core.dic
dictionary named 'cif_core.dic' version 2.4.2 from 2011-04-26.

Automatic conversion script
Id: cif_fix_values 2281 2013-09-26 08:29:07Z andrius 
;
_cod_original_cell_volume 702.4
_cod_database_code 4510106

loop_
_symmetry_equiv_pos_as_xyz
'x, y, z'
'-x, -y, -z'

loop_
_atom_site_label
_atom_site_type_symbol
_atom_site_fract_x
_atom_site_fract_y
_atom_site_fract_z
_atom_site_U_iso_or_equiv
_atom_site_adp_type
_atom_site_occupancy
_atom_site_symmetry_multiplicity
_atom_site_calc_flag
_atom_site_refinement_flags
O1 O 0.34273(16) 0.06155(15) 0.11649(15) 0.0372(3) Uani 1 1 d .
O2 O 0.54103(15) 0.04629(13) 0.29904(14) 0.0277(3) Uani 1 1 d .
C1 C 0.7799(3) 0.8125(2) 0.5167(2) 0.0385(5) Uani 1 1 d .
H1A H 0.7607 0.8517 0.6129 0.058 Uiso 1 1 calc R
H1B H 0.7332 0.8581 0.4480 0.058 Uiso 1 1 calc R
H1C H 0.8961 0.8412 0.5387 0.058 Uiso 1 1 calc R
C2 C 0.7012(2) 0.6345(2) 0.43906(19) 0.0264(4) Uani 1 1 d .
C3 C 0.7920(2) 0.5375(2) 0.46419(19) 0.0257(4) Uani 1 1 d .
H3 H 0.9033 0.5837 0.5261 0.031 Uiso 1 1 calc R
C4 C 0.7192(2) 0.37371(19) 0.39849(19) 0.0237(3) Uani 1 1 d .
H4 H 0.7814 0.3114 0.4189 0.028 Uiso 1 1 calc R
C5 C 0.55432(19) 0.30152(19) 0.30232(18) 0.0221(3) Uani 1 1 d .
C6 C 0.4642(2) 0.3981(2) 0.27424(19) 0.0261(4) Uani 1 1 d .
H6 H 0.3542 0.3519 0.2085 0.031 Uiso 1 1 calc R
C7 C 0.5361(2) 0.5615(2) 0.3429(2) 0.0281(4) Uani 1 1 d .
H7 H 0.4732 0.6238 0.3245 0.034 Uiso 1 1 calc R
C8 C 0.4741(2) 0.1244(2) 0.23402(19) 0.0250(4) Uani 1 1 d .
N1 N 0.77653(19) 0.25899(19) 0.01776(17) 0.0308(4) Uani 1 1 d .
N2 N 0.97619(18) 0.74543(18) 0.23031(18) 0.0299(3) Uani 1 1 d .
H2A H 1.0916 0.7880 0.2841 0.036 Uiso 1 1 d R
H2B H 0.9075 0.8052 0.2183 0.036 Uiso 1 1 d R
C9 C 0.9382(2) 0.3306(2) 0.1064(2) 0.0292(4) Uani 1 1 d .
H9 H 1.0031 0.2683 0.1182 0.035 Uiso 1 1 calc R
C10 C 1.0084(2) 0.4909(2) 0.17877(19) 0.0268(4) Uani 1 1 d .
H10 H 1.1201 0.5374 0.2388 0.032 Uiso 1 1 calc R
C11 C 0.9112(2) 0.5876(2) 0.16271(18) 0.0245(4) Uani 1 1 d .
C12 C 0.7418(2) 0.5079(2) 0.0698(2) 0.0288(4) Uani 1 1 d .
H12 H 0.6726 0.5661 0.0567 0.035 Uiso 1 1 calc R
C13 C 0.6808(2) 0.3473(2) 0.0001(2) 0.0314(4) Uani 1 1 d .
H13 H 0.5697 0.2966 -0.0616 0.038 Uiso 1 1 calc R
O3 O 0.67599(14) 0.16629(14) 0.62942(14) 0.0282(3) Uani 1 1 d .
H3A H 0.6370 0.1398 0.5306 0.042 Uiso 1 1 d R
H3B H 0.6083 0.1051 0.6625 0.042 Uiso 1 1 d R
O6 O 0.25983(19) 0.10169(19) 0.83820(17) 0.0459(4) Uani 1 1 d .
H6A H 0.2927 0.0895 0.9261 0.069 Uiso 1 1 d R
H6B H 0.3145 0.0495 0.7846 0.069 Uiso 1 1 d R
H1N H 0.732(3) 0.143(3) -0.033(3) 0.045(6) Uiso 1 1 d .

loop_
_atom_site_aniso_label
_atom_site_aniso_U_11
_atom_site_aniso_U_22
_atom_site_aniso_U_33
_atom_site_aniso_U_23
_atom_site_aniso_U_13
_atom_site_aniso_U_12
O1 0.0388(7) 0.0297(7) 0.0280(7) 0.0106(5) -0.0003(6) 0.0008(5)
O2 0.0344(7) 0.0225(6) 0.0276(6) 0.0112(5) 0.0119(5) 0.0099(5)
C1 0.0528(12) 0.0258(9) 0.0390(10) 0.0109(8) 0.0226(9) 0.0132(8)
C2 0.0359(9) 0.0236(8) 0.0253(8) 0.0113(7) 0.0168(7) 0.0114(7)
C3 0.0241(8) 0.0267(8) 0.0251(8) 0.0108(7) 0.0087(7) 0.0061(6)
C4 0.0247(8) 0.0257(8) 0.0261(8) 0.0138(7) 0.0108(7) 0.0113(6)
C5 0.0254(8) 0.0239(8) 0.0201(7) 0.0105(6) 0.0109(6) 0.0086(6)
C6 0.0238(8) 0.0338(9) 0.0240(8) 0.0133(7) 0.0089(7) 0.0128(7)
C7 0.0353(9) 0.0313(9) 0.0289(9) 0.0158(7) 0.0168(8) 0.0201(7)
C8 0.0284(8) 0.0264(8) 0.0214(8) 0.0099(7) 0.0115(7) 0.0084(7)
N1 0.0319(8) 0.0287(8) 0.0239(7) 0.0082(6) 0.0077(6) 0.0026(6)
N2 0.0253(7) 0.0286(8) 0.0320(8) 0.0090(6) 0.0081(6) 0.0096(6)
C9 0.0318(9) 0.0321(9) 0.0240(8) 0.0111(7) 0.0100(7) 0.0116(7)
C10 0.0227(8) 0.0333(9) 0.0224(8) 0.0096(7) 0.0074(7) 0.0089(7)
C11 0.0241(8) 0.0314(9) 0.0182(7) 0.0100(6) 0.0092(6) 0.0081(7)
C12 0.0229(8) 0.0375(10) 0.0255(8) 0.0129(7) 0.0084(7) 0.0098(7)
C13 0.0237(8) 0.0393(10) 0.0248(8) 0.0124(7) 0.0060(7) 0.0036(7)
O3 0.0257(6) 0.0249(6) 0.0262(6) 0.0089(5) 0.0035(5) 0.0040(5)
O6 0.0523(9) 0.0672(11) 0.0392(8) 0.0297(8) 0.0206(7) 0.0411(8)

loop_
_atom_type_symbol
_atom_type_description
_atom_type_scat_dispersion_real
_atom_type_scat_dispersion_imag
_atom_type_scat_source
C C 0.0033 0.0016 'International Tables Vol C Tables 4.2.6.8 and 6.1.1.4'
H H 0.0000 0.0000 'International Tables Vol C Tables 4.2.6.8 and 6.1.1.4'
N N 0.0061 0.0033 'International Tables Vol C Tables 4.2.6.8 and 6.1.1.4'
O O 0.0106 0.0060 'International Tables Vol C Tables 4.2.6.8 and 6.1.1.4'

loop_
_geom_angle_atom_site_label_1
_geom_angle_atom_site_label_2
_geom_angle_atom_site_label_3
_geom_angle
C2 C1 H1A 109.5
C2 C1 H1B 109.5
H1A C1 H1B 109.5
C2 C1 H1C 109.5
H1A C1 H1C 109.5
H1B C1 H1C 109.5
C7 C2 C3 117.96(16)
C7 C2 C1 121.48(16)
C3 C2 C1 120.56(16)
C4 C3 C2 121.08(16)
C4 C3 H3 119.5
C2 C3 H3 119.5
C3 C4 C5 120.65(15)
C3 C4 H4 119.7
C5 C4 H4 119.7
C4 C5 C6 118.36(15)
C4 C5 C8 120.79(14)
C6 C5 C8 120.83(15)
C7 C6 C5 120.83(16)
C7 C6 H6 119.6
C5 C6 H6 119.6
C6 C7 C2 121.09(15)
C6 C7 H7 119.5
C2 C7 H7 119.5
O1 C8 O2 123.48(16)
O1 C8 C5 118.21(15)
O2 C8 C5 118.31(14)
C13 N1 C9 119.94(16)
C13 N1 H1N 121.3(14)
C9 N1 H1N 118.7(14)
C11 N2 H2A 115.7
C11 N2 H2B 119.0
H2A N2 H2B 125.3
N1 C9 C10 121.72(17)
N1 C9 H9 119.1
C10 C9 H9 119.1
C9 C10 C11 119.85(16)
C9 C10 H10 120.1
C11 C10 H10 120.1
N2 C11 C10 121.57(15)
N2 C11 C12 121.71(16)
C10 C11 C12 116.71(16)
C13 C12 C11 120.05(17)
C13 C12 H12 120.0
C11 C12 H12 120.0
N1 C13 C12 121.71(16)
N1 C13 H13 119.1
C12 C13 H13 119.1
H3A O3 H3B 112.3
H6A O6 H6B 100.4

loop_
_geom_bond_atom_site_label_1
_geom_bond_atom_site_label_2
_geom_bond_distance
O1 C8 1.256(2)
O2 C8 1.265(2)
C1 C2 1.504(2)
C1 H1A 0.9600
C1 H1B 0.9600
C1 H1C 0.9600
C2 C7 1.390(3)
C2 C3 1.396(2)
C3 C4 1.385(2)
C3 H3 0.9300
C4 C5 1.389(2)
C4 H4 0.9300
C5 C6 1.395(2)
C5 C8 1.500(2)
C6 C7 1.381(2)
C6 H6 0.9300
C7 H7 0.9300
N1 C13 1.345(2)
N1 C9 1.351(2)
N1 H1N 0.98(2)
N2 C11 1.331(2)
N2 H2A 0.9475
N2 H2B 0.9371
C9 C10 1.355(2)
C9 H9 0.9300
C10 C11 1.417(2)
C10 H10 0.9300
C11 C12 1.418(2)
C12 C13 1.353(3)
C12 H12 0.9300
C13 H13 0.9300
O3 H3A 0.8523
O3 H3B 0.9266
O6 H6A 0.8753
O6 H6B 0.9128

loop_
_geom_torsion_atom_site_label_1
_geom_torsion_atom_site_label_2
_geom_torsion_atom_site_label_3
_geom_torsion_atom_site_label_4
_geom_torsion
C7 C2 C3 C4 -1.5(2)
C1 C2 C3 C4 177.36(15)
C2 C3 C4 C5 1.7(2)
C3 C4 C5 C6 -0.2(2)
C3 C4 C5 C8 -178.56(14)
C4 C5 C6 C7 -1.3(2)
C8 C5 C6 C7 177.03(14)
C5 C6 C7 C2 1.4(3)
C3 C2 C7 C6 0.0(2)
C1 C2 C7 C6 -178.88(15)
C4 C5 C8 O1 -160.54(16)
C6 C5 C8 O1 21.2(2)
C4 C5 C8 O2 20.4(2)
C6 C5 C8 O2 -157.89(15)
C13 N1 C9 C10 -0.3(3)
N1 C9 C10 C11 0.3(3)
C9 C10 C11 N2 -179.12(15)
C9 C10 C11 C12 0.3(2)
N2 C11 C12 C13 178.58(16)
C10 C11 C12 C13 -0.8(2)
C9 N1 C13 C12 -0.3(3)
C11 C12 C13 N1 0.8(3)
